data_7047519
loop_
_publ_author_name
'Urban, Mateusz'
'G\'orka, Patrycja'
'Nawara, Krzysztof'
'Wo\'zniak, Krzysztof'
'Durka, Krzysztof'
'Luli\'nski, Sergiusz'

_publ_section_title
;
 The effect of conformational isomerism on the optical properties of
 bis(8-oxyquinolato) diboron complexes with a 2,2'-biphenyl backbone.
;
_journal_issue 44
_journal_name_full 'Dalton transactions (Cambridge, England : 2003)'
_journal_page_first 15670
_journal_page_last 15684
_journal_paper_doi 10.1039/c8dt03197e
_journal_volume 47
_journal_year 2018
_chemical_formula_moiety 'C54 H38 B2 N2 O2'
_chemical_formula_sum 'C54 H38 B2 N2 O2'
_chemical_formula_weight 768.48
_space_group_crystal_system monoclinic
_space_group_IT_number 15
_space_group_name_Hall '-C 2yc'
_space_group_name_H-M_alt 'C 1 2/c 1'
_symmetry_space_group_name_Hall '-C 2yc'
_symmetry_space_group_name_H-M 'C 1 2/c 1'
_atom_sites_solution_hydrogens geom
_audit_creation_method SHELXL-2013
_audit_update_record
;
2018-07-22 deposited with the CCDC.
2018-09-12 downloaded from the CCDC.
;
_cell_angle_alpha 90
_cell_angle_beta 119.63(4)
_cell_angle_gamma 90
_cell_formula_units_Z 4
_cell_length_a 21.956(7)
_cell_length_b 10.8039(9)
_cell_length_c 18.984(9)
_cell_measurement_reflns_used 16851
_cell_measurement_temperature 100(2)
_cell_measurement_theta_max 68.4567
_cell_measurement_theta_min 2.8840
_cell_volume 3914(3)
_computing_cell_refinement
;
CrysAlisPro, Agilent Technologies,
Version 1.171.37.33 (release 27-03-2014 CrysAlis171 .NET)
(compiled Mar 27 2014,17:12:48)
;
_computing_data_collection
;
CrysAlisPro, Agilent Technologies,
Version 1.171.37.33 (release 27-03-2014 CrysAlis171 .NET)
(compiled Mar 27 2014,17:12:48)
;
_computing_data_reduction
;
CrysAlisPro, Agilent Technologies,
Version 1.171.37.33 (release 27-03-2014 CrysAlis171 .NET)
(compiled Mar 27 2014,17:12:48)
;
_diffrn_ambient_environment N~2~
_diffrn_ambient_temperature 100.00(10)
_diffrn_detector 'CCD plate'
_diffrn_detector_type Atlas
_diffrn_measured_fraction_theta_full 0.771
_diffrn_measured_fraction_theta_max 0.842
_diffrn_measurement_device 'four-circle diffractometer'
_diffrn_measurement_device_type 'SuperNova, Dual, Cu at zero, Atlas'
_diffrn_radiation_monochromator mirror
_diffrn_radiation_probe x-ray
_diffrn_radiation_type 'Cu K\a'
_diffrn_radiation_wavelength 1.54184
_diffrn_reflns_av_R_equivalents 0.0567
_diffrn_reflns_av_unetI/netI 0.0887
_diffrn_reflns_Laue_measured_fraction_full 0.771
_diffrn_reflns_Laue_measured_fraction_max 0.842
_diffrn_reflns_limit_h_max 21
_diffrn_reflns_limit_h_min -24
_diffrn_reflns_limit_k_max 13
_diffrn_reflns_limit_k_min -13
_diffrn_reflns_limit_l_max 17
_diffrn_reflns_limit_l_min -23
_diffrn_reflns_number 8357
_diffrn_reflns_point_group_measured_fraction_full 0.771
_diffrn_reflns_point_group_measured_fraction_max 0.842
_diffrn_reflns_theta_full 67.679
_diffrn_reflns_theta_max 76.928
_diffrn_reflns_theta_min 4.634
_diffrn_source 'sealed X-ray tube'
_diffrn_source_type 'SuperNova (Cu) X-ray Source'
_exptl_absorpt_coefficient_mu 0.605
_exptl_absorpt_correction_T_max 1.000
_exptl_absorpt_correction_T_min 0.877
_exptl_absorpt_correction_type gaussian
_exptl_absorpt_process_details
;
CrysAlisPro 1.171.38.46 (Rigaku Oxford Diffraction, 2015)
Numerical absorption correction based on gaussian integration over
            a multifaceted crystal model
Empirical absorption correction using spherical harmonics,
 implemented in SCALE3 ABSPACK scaling algorithm.
;
_exptl_crystal_colour yellow
_exptl_crystal_density_diffrn 1.304
_exptl_crystal_description block
_exptl_crystal_F_000 1440
_exptl_crystal_preparation Luminescent
_exptl_crystal_recrystallization_method 'Re-crystallisation from solvent: CHCl3'
_exptl_crystal_size_max 0.140
_exptl_crystal_size_mid 0.083
_exptl_crystal_size_min 0.048
_refine_diff_density_max 0.307
_refine_diff_density_min -0.247
_refine_diff_density_rms 0.061
_refine_ls_extinction_method none
_refine_ls_goodness_of_fit_ref 1.023
_refine_ls_hydrogen_treatment constr
_refine_ls_matrix_type full
_refine_ls_number_parameters 271
_refine_ls_number_reflns 3483
_refine_ls_number_restraints 0
_refine_ls_restrained_S_all 1.023
_refine_ls_R_factor_all 0.1302
_refine_ls_R_factor_gt 0.0722
_refine_ls_shift/su_max 0.000
_refine_ls_shift/su_mean 0.000
_refine_ls_structure_factor_coef Fsqd
_refine_ls_weighting_details 'w=1/[\s^2^(Fo^2^)+(0.1037P)^2^] where P=(Fo^2^+2Fc^2^)/3'
_refine_ls_weighting_scheme calc
_refine_ls_wR_factor_gt 0.1832
_refine_ls_wR_factor_ref 0.2347
_reflns_Friedel_coverage 0.000
_reflns_number_gt 1931
_reflns_number_total 3483
_reflns_threshold_expression 'I > 2\s(I)'
_cod_data_source_file c8dt03197e3.cif
_cod_data_source_block 1_syn
_cod_depositor_comments 'Adding full bibliography for 7047519--7047520.cif.'
_cod_database_code 7047519
_shelx_space_group_comment
;
The symmetry employed for this shelxl refinement is uniquely defined
by the following loop, which should always be used as a source of
symmetry information in preference to the above space-group names.
They are only intended as comments.
;
_oxdiff_exptl_absorpt_empirical_full_min 0.686
_oxdiff_exptl_absorpt_empirical_full_max 1.557
_oxdiff_exptl_absorpt_empirical_details
;
Empirical correction (ABSPACK) includes:
- Absorption correction using spherical harmonics
- Frame scaling
;
_shelxl_version_number 2013-4

loop_
_space_group_symop_operation_xyz
'x, y, z'
'-x, y, -z+1/2'
'x+1/2, y+1/2, z'
'-x+1/2, y+1/2, -z+1/2'
'-x, -y, -z'
'x, -y, z-1/2'
'-x+1/2, -y+1/2, -z'
'x+1/2, -y+1/2, z-1/2'

loop_
_atom_site_label
_atom_site_type_symbol
_atom_site_fract_x
_atom_site_fract_y
_atom_site_fract_z
_atom_site_U_iso_or_equiv
_atom_site_adp_type
_atom_site_occupancy
_atom_site_site_symmetry_order
_atom_site_calc_flag
_atom_site_refinement_flags_posn
_atom_site_refinement_flags_adp
O1 O 0.00993(14) 0.5681(2) 0.42386(16) 0.0427(8) Uani 1 1 d . .
N1 N 0.07923(18) 0.5789(3) 0.35841(19) 0.0386(9) Uani 1 1 d . .
C27 C 0.0597(2) 0.4597(3) 0.3631(2) 0.0403(12) Uani 1 1 d . .
C26 C 0.1218(2) 0.5972(4) 0.3292(2) 0.0416(12) Uani 1 1 d . .
H26 H 0.1377 0.6787 0.3286 0.050 Uiso 1 1 calc R U
C19 C 0.0203(2) 0.4553(3) 0.4012(2) 0.0392(11) Uani 1 1 d . .
C20 C -0.0015(2) 0.3414(4) 0.4139(2) 0.0456(12) Uani 1 1 d . .
H20 H -0.0286 0.3345 0.4402 0.055 Uiso 1 1 calc R U
C6 C 0.2356(2) 0.5652(4) 0.5224(2) 0.0431(12) Uani 1 1 d . .
H6 H 0.2496 0.6323 0.5011 0.052 Uiso 1 1 calc R U
C14 C -0.0827(2) 0.7581(3) 0.3378(2) 0.0417(11) Uani 1 1 d . .
H14 H -0.0824 0.7100 0.3799 0.050 Uiso 1 1 calc R U
C16 C -0.1409(2) 0.9061(3) 0.2295(2) 0.0443(12) Uani 1 1 d . .
H16 H -0.1789 0.9606 0.1985 0.053 Uiso 1 1 calc R U
C1 C 0.1837(2) 0.5828(4) 0.5426(2) 0.0418(11) Uani 1 1 d . .
C23 C 0.0808(2) 0.3560(4) 0.3365(2) 0.0443(12) Uani 1 1 d . .
C25 C 0.1442(2) 0.4994(4) 0.2988(2) 0.0443(12) Uani 1 1 d . .
H25 H 0.1738 0.5158 0.2767 0.053 Uiso 1 1 calc R U
C24 C 0.1234(2) 0.3794(4) 0.3010(2) 0.0470(13) Uani 1 1 d . .
H24 H 0.1373 0.3135 0.2790 0.056 Uiso 1 1 calc R U
C13 C -0.0254(2) 0.7497(3) 0.3243(2) 0.0410(11) Uani 1 1 d . .
C5 C 0.2677(2) 0.4495(4) 0.5329(2) 0.0441(12) Uani 1 1 d . .
H5 H 0.3028 0.4376 0.5180 0.053 Uiso 1 1 calc R U
C4 C 0.2483(2) 0.3529(4) 0.5650(2) 0.0462(12) Uani 1 1 d . .
H4 H 0.2707 0.2748 0.5734 0.055 Uiso 1 1 calc R U
C15 C -0.1405(2) 0.8348(3) 0.2912(2) 0.0430(11) Uani 1 1 d . .
H15 H -0.1786 0.8384 0.3014 0.052 Uiso 1 1 calc R U
C22 C 0.0581(2) 0.2397(4) 0.3490(3) 0.0495(13) Uani 1 1 d . .
H22 H 0.0703 0.1657 0.3319 0.059 Uiso 1 1 calc R U
C18 C -0.0282(2) 0.8198(3) 0.2606(2) 0.0404(10) Uani 1 1 d . .
C21 C 0.0182(2) 0.2356(4) 0.3861(3) 0.0511(14) Uani 1 1 d . .
H21 H 0.0030 0.1570 0.3937 0.061 Uiso 1 1 calc R U
C3 C 0.1967(2) 0.3690(4) 0.5849(3) 0.0517(13) Uani 1 1 d . .
H3 H 0.1830 0.3018 0.6063 0.062 Uiso 1 1 calc R U
C17 C -0.0865(2) 0.8970(3) 0.2137(3) 0.0444(12) Uani 1 1 d . .
H17 H -0.0879 0.9435 0.1704 0.053 Uiso 1 1 calc R U
C8 C 0.0930(2) 0.7545(3) 0.4699(2) 0.0406(11) Uani 1 1 d . .
C2 C 0.1642(2) 0.4844(4) 0.5740(3) 0.0501(13) Uani 1 1 d . .
H2 H 0.1286 0.4953 0.5881 0.060 Uiso 1 1 calc R U
C9 C 0.0721(2) 0.8758(4) 0.4757(2) 0.0440(12) Uani 1 1 d . .
H9 H 0.0316 0.9091 0.4304 0.053 Uiso 1 1 calc R U
B1 B 0.0405(3) 0.6683(4) 0.3935(3) 0.0428(13) Uani 1 1 d . .
C10 C 0.1078(2) 0.9487(4) 0.5443(3) 0.0472(13) Uani 1 1 d . .
H10 H 0.0918 1.0300 0.5456 0.057 Uiso 1 1 calc R U
C11 C 0.1668(2) 0.9023(4) 0.6108(3) 0.0529(14) Uani 1 1 d . .
H11 H 0.1912 0.9506 0.6586 0.063 Uiso 1 1 calc R U
C7 C 0.1538(2) 0.7099(3) 0.5390(2) 0.0423(11) Uani 1 1 d . .
C12 C 0.1902(2) 0.7840(4) 0.6071(3) 0.0546(14) Uani 1 1 d . .
H12 H 0.2318 0.7533 0.6521 0.065 Uiso 1 1 calc R U

loop_
_atom_site_aniso_label
_atom_site_aniso_U_11
_atom_site_aniso_U_22
_atom_site_aniso_U_33
_atom_site_aniso_U_23
_atom_site_aniso_U_13
_atom_site_aniso_U_12
O1 0.0366(16) 0.0316(12) 0.0398(13) 0.0005(11) 0.0036(12) 0.0031(11)
N1 0.0305(18) 0.0337(15) 0.0336(15) 0.0022(13) 0.0021(15) 0.0026(13)
C27 0.028(2) 0.0327(17) 0.0322(17) 0.0019(15) -0.0061(17) 0.0014(15)
C26 0.032(2) 0.0379(18) 0.0316(17) 0.0035(16) -0.0023(18) 0.0031(15)
C19 0.029(2) 0.0337(17) 0.0341(17) 0.0016(15) 0.0001(17) 0.0046(15)
C20 0.035(2) 0.0377(18) 0.044(2) 0.0052(17) 0.0045(18) 0.0015(16)
C6 0.040(2) 0.0364(18) 0.040(2) -0.0001(16) 0.0095(19) 0.0013(16)
C14 0.045(3) 0.0314(16) 0.0384(18) 0.0000(16) 0.0126(19) -0.0014(16)
C16 0.043(3) 0.0298(16) 0.041(2) 0.0001(16) 0.0058(19) 0.0032(16)
C1 0.032(2) 0.0385(19) 0.0354(18) -0.0009(16) 0.0021(17) 0.0020(16)
C23 0.037(2) 0.0386(18) 0.0398(19) 0.0021(18) 0.0053(19) 0.0062(17)
C25 0.033(2) 0.0418(19) 0.0419(19) 0.0003(18) 0.0056(18) 0.0035(17)
C24 0.040(3) 0.042(2) 0.0373(19) -0.0014(17) 0.0020(19) 0.0104(17)
C13 0.044(3) 0.0302(16) 0.0342(17) -0.0030(15) 0.0080(18) -0.0015(16)
C5 0.033(2) 0.0397(18) 0.045(2) -0.0013(18) 0.0077(18) 0.0046(16)
C4 0.036(2) 0.0372(18) 0.043(2) 0.0014(17) 0.0025(18) 0.0023(16)
C15 0.027(2) 0.0370(18) 0.0397(19) -0.0015(17) -0.0033(17) 0.0002(15)
C22 0.049(3) 0.0321(18) 0.046(2) 0.0000(17) 0.007(2) 0.0041(17)
C18 0.035(2) 0.0294(15) 0.0354(17) -0.0047(15) 0.0013(17) -0.0040(14)
C21 0.047(3) 0.0345(18) 0.046(2) 0.0020(18) 0.003(2) -0.0003(17)
C3 0.043(3) 0.039(2) 0.062(3) 0.008(2) 0.018(2) 0.0012(18)
C17 0.036(2) 0.0329(17) 0.043(2) -0.0031(17) 0.0027(18) -0.0015(15)
C8 0.038(2) 0.0326(17) 0.0382(19) -0.0003(16) 0.0087(18) -0.0001(15)
C2 0.042(3) 0.0388(19) 0.055(2) 0.0066(19) 0.013(2) 0.0077(17)
C9 0.034(2) 0.0376(18) 0.041(2) 0.0023(17) 0.0033(18) 0.0041(16)
B1 0.045(3) 0.0283(17) 0.038(2) 0.0014(18) 0.007(2) 0.0029(18)
C10 0.033(2) 0.0378(18) 0.048(2) -0.0054(18) 0.0020(19) 0.0019(16)
C11 0.040(3) 0.044(2) 0.046(2) -0.0120(19) -0.001(2) -0.0023(18)
C7 0.031(2) 0.0347(17) 0.0403(19) -0.0015(16) 0.0017(18) -0.0002(15)
C12 0.036(2) 0.046(2) 0.045(2) -0.0023(19) -0.0072(19) 0.0046(18)

loop_
_atom_type_symbol
_atom_type_description
_atom_type_scat_dispersion_real
_atom_type_scat_dispersion_imag
_atom_type_scat_source
C C 0.0181 0.0091 'International Tables Vol C Tables 4.2.6.8 and 6.1.1.4'
H H 0.0000 0.0000 'International Tables Vol C Tables 4.2.6.8 and 6.1.1.4'
B B 0.0090 0.0039 'International Tables Vol C Tables 4.2.6.8 and 6.1.1.4'
N N 0.0311 0.0180 'International Tables Vol C Tables 4.2.6.8 and 6.1.1.4'
O O 0.0492 0.0322 'International Tables Vol C Tables 4.2.6.8 and 6.1.1.4'

loop_
_exptl_crystal_face_index_h
_exptl_crystal_face_index_k
_exptl_crystal_face_index_l
_exptl_crystal_face_perp_dist
-4 9 8 0.0283
-2 -3 -9 0.0359
-2 4 10 0.0096
2 -13 -4 0.0758
2 -2 -11 0.0456
0 12 -5 0.0482
-9 3 9 0.0070
7 -7 -9 0.0498
2 3 9 0.0116
9 -3 -9 0.0498
-3 10 7 0.0082
-3 3 11 0.0082
-11 -3 7 0.0290
10 -1 -9 0.0473
5 12 1 0.0348
2 3 -10 0.0464

loop_
_geom_angle_atom_site_label_1
_geom_angle_atom_site_label_2
_geom_angle_atom_site_label_3
_geom_angle
_geom_angle_site_symmetry_3
C19 O1 B1 110.3(4) .
C26 N1 C27 118.6(4) .
C26 N1 B1 134.9(3) .
C27 N1 B1 106.5(4) .
C19 C27 N1 111.4(4) .
C19 C27 C23 124.6(4) .
N1 C27 C23 123.8(5) .
N1 C26 C25 121.7(4) .
N1 C26 H26 119.1 .
C25 C26 H26 119.1 .
O1 C19 C27 112.6(4) .
O1 C19 C20 128.5(5) .
C27 C19 C20 118.9(4) .
C19 C20 C21 117.3(5) .
C19 C20 H20 121.4 .
C21 C20 H20 121.4 .
C1 C6 C5 120.5(4) .
C1 C6 H6 119.7 .
C5 C6 H6 119.7 .
C13 C14 C15 122.3(4) .
C13 C14 H14 118.8 .
C15 C14 H14 118.8 .
C17 C16 C15 119.9(4) .
C17 C16 H16 120.1 .
C15 C16 H16 120.1 .
C6 C1 C2 119.1(4) .
C6 C1 C7 120.7(4) .
C2 C1 C7 119.8(5) .
C27 C23 C22 116.4(5) .
C27 C23 C24 116.2(4) .
C22 C23 C24 127.4(4) .
C24 C25 C26 120.3(5) .
C24 C25 H25 119.8 .
C26 C25 H25 119.8 .
C25 C24 C23 119.1(4) .
C25 C24 H24 120.4 .
C23 C24 H24 120.4 .
C18 C13 C14 117.5(4) .
C18 C13 B1 128.5(4) .
C14 C13 B1 113.7(4) .
C4 C5 C6 119.6(5) .
C4 C5 H5 120.2 .
C6 C5 H5 120.2 .
C3 C4 C5 120.3(4) .
C3 C4 H4 119.8 .
C5 C4 H4 119.8 .
C16 C15 C14 118.9(4) .
C16 C15 H15 120.5 .
C14 C15 H15 120.5 .
C21 C22 C23 118.9(4) .
C21 C22 H22 120.6 .
C23 C22 H22 120.6 .
C13 C18 C17 120.1(4) .
C13 C18 C18 123.3(4) 2
C17 C18 C18 116.6(4) 2
C22 C21 C20 123.9(4) .
C22 C21 H21 118.0 .
C20 C21 H21 118.0 .
C4 C3 C2 120.2(5) .
C4 C3 H3 119.9 .
C2 C3 H3 119.9 .
C16 C17 C18 121.3(4) .
C16 C17 H17 119.4 .
C18 C17 H17 119.4 .
C9 C8 C7 116.0(3) .
C9 C8 B1 119.0(3) .
C7 C8 B1 124.0(3) .
C1 C2 C3 120.2(5) .
C1 C2 H2 119.9 .
C3 C2 H2 119.9 .
C10 C9 C8 123.1(3) .
C10 C9 H9 118.4 .
C8 C9 H9 118.4 .
O1 B1 C8 108.6(3) .
O1 B1 N1 98.6(3) .
C8 B1 N1 114.8(4) .
O1 B1 C13 107.6(4) .
C8 B1 C13 111.2(3) .
N1 B1 C13 114.8(3) .
C11 C10 C9 119.4(4) .
C11 C10 H10 120.3 .
C9 C10 H10 120.3 .
C10 C11 C12 119.4(4) .
C10 C11 H11 120.3 .
C12 C11 H11 120.3 .
C12 C7 C8 120.7(4) .
C12 C7 C1 116.4(3) .
C8 C7 C1 122.8(3) .
C7 C12 C11 121.3(4) .
C7 C12 H12 119.3 .
C11 C12 H12 119.3 .

loop_
_geom_bond_atom_site_label_1
_geom_bond_atom_site_label_2
_geom_bond_distance
_geom_bond_site_symmetry_2
O1 C19 1.349(4) .
O1 B1 1.528(6) .
N1 C26 1.316(6) .
N1 C27 1.374(5) .
N1 B1 1.632(6) .
C27 C19 1.376(6) .
C27 C23 1.400(6) .
C26 C25 1.404(6) .
C26 H26 0.9500 .
C19 C20 1.383(5) .
C20 C21 1.413(6) .
C20 H20 0.9500 .
C6 C1 1.384(7) .
C6 C5 1.400(5) .
C6 H6 0.9500 .
C14 C13 1.405(6) .
C14 C15 1.403(5) .
C14 H14 0.9500 .
C16 C17 1.373(7) .
C16 C15 1.397(6) .
C16 H16 0.9500 .
C1 C2 1.386(6) .
C1 C7 1.509(5) .
C23 C22 1.413(6) .
C23 C24 1.419(7) .
C25 C24 1.382(6) .
C25 H25 0.9500 .
C24 H24 0.9500 .
C13 C18 1.403(6) .
C13 B1 1.647(5) .
C5 C4 1.379(6) .
C5 H5 0.9500 .
C4 C3 1.370(7) .
C4 H4 0.9500 .
C15 H15 0.9500 .
C22 C21 1.370(7) .
C22 H22 0.9500 .
C18 C17 1.413(5) .
C18 C18 1.479(9) 2
C21 H21 0.9500 .
C3 C2 1.400(6) .
C3 H3 0.9500 .
C17 H17 0.9500 .
C8 C9 1.411(5) .
C8 C7 1.414(5) .
C8 B1 1.627(5) .
C2 H2 0.9500 .
C9 C10 1.387(5) .
C9 H9 0.9500 .
C10 C11 1.381(5) .
C10 H10 0.9500 .
C11 C12 1.392(6) .
C11 H11 0.9500 .
C7 C12 1.389(5) .
C12 H12 0.9500 .

loop_
_geom_torsion_atom_site_label_1
_geom_torsion_atom_site_label_2
_geom_torsion_atom_site_label_3
_geom_torsion_atom_site_label_4
_geom_torsion
_geom_torsion_site_symmetry_1
_geom_torsion_site_symmetry_4
C26 N1 C27 C19 174.8(3) . .
B1 N1 C27 C19 -5.1(4) . .
C26 N1 C27 C23 -1.8(5) . .
B1 N1 C27 C23 178.2(3) . .
C27 N1 C26 C25 3.6(5) . .
B1 N1 C26 C25 -176.4(3) . .
B1 O1 C19 C27 4.8(4) . .
B1 O1 C19 C20 -177.4(3) . .
N1 C27 C19 O1 0.5(4) . .
C23 C27 C19 O1 177.1(3) . .
N1 C27 C19 C20 -177.5(3) . .
C23 C27 C19 C20 -0.9(5) . .
O1 C19 C20 C21 -178.0(3) . .
C27 C19 C20 C21 -0.3(5) . .
C5 C6 C1 C2 0.4(6) . .
C5 C6 C1 C7 174.1(3) . .
C19 C27 C23 C22 1.3(5) . .
N1 C27 C23 C22 177.5(3) . .
C19 C27 C23 C24 -177.9(3) . .
N1 C27 C23 C24 -1.7(5) . .
N1 C26 C25 C24 -1.8(5) . .
C26 C25 C24 C23 -1.9(5) . .
C27 C23 C24 C25 3.5(5) . .
C22 C23 C24 C25 -175.7(4) . .
C15 C14 C13 C18 -1.3(5) . .
C15 C14 C13 B1 172.4(3) . .
C1 C6 C5 C4 -1.1(6) . .
C6 C5 C4 C3 1.4(6) . .
C17 C16 C15 C14 2.1(5) . .
C13 C14 C15 C16 -0.3(5) . .
C27 C23 C22 C21 -0.5(5) . .
C24 C23 C22 C21 178.6(4) . .
C14 C13 C18 C17 1.2(5) . .
B1 C13 C18 C17 -171.5(3) . .
C14 C13 C18 C18 -179.9(3) . 2
B1 C13 C18 C18 7.5(6) . 2
C23 C22 C21 C20 -0.6(6) . .
C19 C20 C21 C22 1.0(6) . .
C5 C4 C3 C2 -1.0(6) . .
C15 C16 C17 C18 -2.2(6) . .
C13 C18 C17 C16 0.5(5) . .
C18 C18 C17 C16 -178.5(3) 2 .
C6 C1 C2 C3 0.0(6) . .
C7 C1 C2 C3 -173.7(4) . .
C4 C3 C2 C1 0.3(7) . .
C7 C8 C9 C10 -0.3(7) . .
B1 C8 C9 C10 169.4(5) . .
C19 O1 B1 C8 -126.9(3) . .
C19 O1 B1 N1 -7.0(3) . .
C19 O1 B1 C13 112.6(3) . .
C9 C8 B1 O1 -107.8(5) . .
C7 C8 B1 O1 61.0(6) . .
C9 C8 B1 N1 143.0(4) . .
C7 C8 B1 N1 -48.2(6) . .
C9 C8 B1 C13 10.5(6) . .
C7 C8 B1 C13 179.3(4) . .
C26 N1 B1 O1 -172.8(3) . .
C27 N1 B1 O1 7.1(3) . .
C26 N1 B1 C8 -57.6(5) . .
C27 N1 B1 C8 122.3(3) . .
C26 N1 B1 C13 73.2(5) . .
C27 N1 B1 C13 -106.9(4) . .
C18 C13 B1 O1 -155.6(4) . .
C14 C13 B1 O1 31.6(4) . .
C18 C13 B1 C8 85.5(5) . .
C14 C13 B1 C8 -87.3(5) . .
C18 C13 B1 N1 -47.0(5) . .
C14 C13 B1 N1 140.2(4) . .
C8 C9 C10 C11 0.1(8) . .
C9 C10 C11 C12 1.3(8) . .
C9 C8 C7 C12 -0.9(7) . .
B1 C8 C7 C12 -169.9(5) . .
C9 C8 C7 C1 -179.4(4) . .
B1 C8 C7 C1 11.5(8) . .
C6 C1 C7 C12 -85.3(6) . .
C2 C1 C7 C12 88.3(5) . .
C6 C1 C7 C8 93.3(5) . .
C2 C1 C7 C8 -93.1(6) . .
C8 C7 C12 C11 2.3(8) . .
C1 C7 C12 C11 -179.1(5) . .
C10 C11 C12 C7 -2.5(9) . .

loop_
_exptl_oxdiff_crystal_face_indexfrac_h
_exptl_oxdiff_crystal_face_indexfrac_k
_exptl_oxdiff_crystal_face_indexfrac_l
_exptl_oxdiff_crystal_face_x
_exptl_oxdiff_crystal_face_y
_exptl_oxdiff_crystal_face_z
-4.3302 9.2430 8.3408 -0.0390 -0.1602 0.9863
-1.9779 -3.0372 -9.0295 -0.6891 0.0529 -0.7517
-2.4758 4.0434 10.3095 0.4019 -0.3087 0.8621
2.3643 -13.2243 -4.1786 0.2988 -0.2283 -0.9266
2.3320 -2.4260 -10.5475 -0.4793 0.3680 -0.7968
-0.4900 12.2875 -4.9116 -0.7578 0.5807 0.2974
-9.0879 3.2314 9.1974 -0.1637 -0.6813 0.7135
7.0211 -6.5565 -9.1920 0.1059 0.4397 -0.8919
1.9779 3.0372 9.0295 0.6891 -0.0529 0.7517
8.9591 -3.4979 -9.2276 0.1598 0.6650 -0.7296
-2.5852 10.4178 7.4974 0.0015 0.0089 1.0000
-3.0361 2.5212 10.6636 0.4298 -0.4082 0.8054
-10.5793 -2.6708 7.4013 -0.2231 -0.9304 0.2908
9.9767 -0.9129 -8.7431 0.1930 0.8042 -0.5622
5.4318 11.5016 1.4055 0.1659 0.6939 0.7007
1.7139 2.5620 -10.3814 -0.6690 0.5133 -0.5376
